data_4322772
loop_
_publ_author_name
'Michael A. Beswick'
'Nick Choi'
'Christopher N. Harmer'
'Alexander D. Hopkins'
'Mary McPartlin'
'Michael A. Paver'
'Paul R. Raithby'
'Alexander Steiner'
'Mustafa Tombul'
'Dominic S. Wright'

_publ_section_title
;
 Heterobimetallic (Imido)antimony/Lithium Cages Containing [Sb(NR)3]3-
 Trianions
;
_journal_name_full 'Inorganic Chemistry'
_journal_page_first 2177
_journal_page_last 2182
_journal_paper_doi 10.1021/ic971090k
_journal_volume 37
_journal_year 1998
_chemical_formula_sum 'C54 H94 Li6 N8 Sb2'
_chemical_formula_weight 1140.51
_chemical_name_systematic
; 
 ? 
;
_space_group_IT_number 2
_symmetry_cell_setting triclinic
_symmetry_space_group_name_Hall '-P 1'
_symmetry_space_group_name_H-M 'P -1'
_atom_sites_solution_hydrogens geom
_atom_sites_solution_primary direct
_atom_sites_solution_secondary difmap
_audit_creation_method SHELXL
_cell_angle_alpha 111.52(3)
_cell_angle_beta 95.38(3)
_cell_angle_gamma 115.22(3)
_cell_formula_units_Z 1
_cell_length_a 12.758(4)
_cell_length_b 13.175(6)
_cell_length_c 11.014(3)
_cell_measurement_temperature 293(2)
_cell_volume 1487.7(12)
_computing_structure_refinement 'SHELXL-93 (Sheldrick, 1993)'
_computing_structure_solution 'SHELXS-86 (Sheldrick, 1990)'
_diffrn_ambient_temperature 293(2)
_diffrn_radiation_monochromator graphite
_diffrn_radiation_source 'fine-focus sealed tube'
_diffrn_radiation_type MoK\a
_diffrn_radiation_wavelength 0.71069
_diffrn_reflns_av_R_equivalents 0.0261
_diffrn_reflns_av_sigmaI/netI 0.0450
_diffrn_reflns_limit_h_max 5
_diffrn_reflns_limit_h_min 0
_diffrn_reflns_limit_k_max 11
_diffrn_reflns_limit_k_min -12
_diffrn_reflns_limit_l_max 10
_diffrn_reflns_limit_l_min -10
_diffrn_reflns_number 1850
_diffrn_reflns_theta_max 20.00
_diffrn_reflns_theta_min 2.57
_exptl_absorpt_coefficient_mu 0.947
_exptl_crystal_density_diffrn 1.273
_exptl_crystal_F_000 594
_refine_diff_density_max 0.757
_refine_diff_density_min -0.681
_refine_diff_density_rms 0.104
_refine_ls_extinction_method none
_refine_ls_goodness_of_fit_all 1.147
_refine_ls_goodness_of_fit_obs 1.085
_refine_ls_matrix_type full
_refine_ls_number_parameters 149
_refine_ls_number_reflns 1680
_refine_ls_number_restraints 0
_refine_ls_restrained_S_all 1.154
_refine_ls_restrained_S_obs 1.085
_refine_ls_R_factor_all 0.0529
_refine_ls_R_factor_obs 0.0434
_refine_ls_shift/esd_max 0.004
_refine_ls_shift/esd_mean 0.001
_refine_ls_structure_factor_coef Fsqd
_refine_ls_weighting_details 'w=1/[\s^2^(Fo^2^)+(0.0814P)^2^+3.0955P] where P=(Fo^2^+2Fc^2^)/3'
_refine_ls_weighting_scheme calc
_refine_ls_wR_factor_all 0.1322
_refine_ls_wR_factor_obs 0.1168
_reflns_number_observed 1499
_reflns_number_total 1682
_reflns_observed_criterion >2sigma(I)
_cod_data_source_file ic971090k_3.cif
_cod_data_source_block dw9709
_cod_depositor_comments
;
The following automatic conversions were performed:

'_refine_ls_weighting_scheme' value 'calc
w=1/[\s^2^(Fo^2^)+(0.0814P)^2^+3.0955P] where P=(Fo^2^+2Fc^2^)/3' was
changed to 'calc'. New tag '_refine_ls_weighting_details' was
created. The value of the new tag was set to
'w=1/[\s^2^(Fo^2^)+(0.0814P)^2^+3.0955P] where P=(Fo^2^+2Fc^2^)/3'.

Automatic conversion script
Id: cif_fix_values 3143 2015-03-26 13:38:13Z robertas 
;
_cod_original_cell_volume 1487.8(9)
_cod_database_code 4322772

loop_
_symmetry_equiv_pos_as_xyz
'x, y, z'
'-x, -y, -z'

loop_
_atom_site_aniso_label
_atom_site_aniso_U_11
_atom_site_aniso_U_22
_atom_site_aniso_U_33
_atom_site_aniso_U_23
_atom_site_aniso_U_13
_atom_site_aniso_U_12
Sb1 0.0143(14) 0.0221(5) 0.0151(4) 0.0081(3) 0.0016(4) 0.0064(5)

loop_
_atom_site_label
_atom_site_type_symbol
_atom_site_fract_x
_atom_site_fract_y
_atom_site_fract_z
_atom_site_U_iso_or_equiv
_atom_site_thermal_displace_type
_atom_site_occupancy
_atom_site_calc_flag
_atom_site_refinement_flags
_atom_site_disorder_group
Sb1 Sb 0.43854(8) 0.86274(5) -0.25510(6) 0.0186(6) Uani 1 d . .
Li1 Li 0.5428(23) 0.8600(15) -0.0238(16) 0.030(5) Uiso 1 d . .
Li2 Li 0.3164(22) 0.9252(14) -0.0724(15) 0.028(5) Uiso 1 d . .
Li3 Li 0.6079(22) 1.1272(15) -0.0964(16) 0.028(5) Uiso 1 d . .
N1 N 0.3645(9) 0.7913(6) -0.1227(7) 0.018(2) Uiso 1 d . .
N2 N 0.4141(10) 1.0161(7) -0.1727(7) 0.020(2) Uiso 1 d . .
N3 N 0.6159(10) 0.9580(7) -0.1283(7) 0.022(2) Uiso 1 d . .
N4 N 0.6979(12) 1.2441(7) -0.1818(8) 0.029(2) Uiso 1 d . .
C1 C 0.2705(12) 0.6576(8) -0.1906(9) 0.019(3) Uiso 1 d . .
H1 H 0.2503(12) 0.6358(8) -0.1167(9) 0.023 Uiso 1 calc R .
C2 C 0.3112(12) 0.5663(8) -0.2741(9) 0.026(3) Uiso 1 d . .
H2A H 0.3356(12) 0.5862(8) -0.3469(9) 0.031 Uiso 1 calc R .
H2B H 0.3814(12) 0.5785(8) -0.2153(9) 0.031 Uiso 1 calc R .
C3 C 0.2124(13) 0.4285(9) -0.3363(10) 0.034(3) Uiso 1 d . .
H3A H 0.1966(13) 0.4043(9) -0.2639(10) 0.041 Uiso 1 calc R .
H3B H 0.2403(13) 0.3763(9) -0.3950(10) 0.041 Uiso 1 calc R .
C4 C 0.0940(13) 0.4062(9) -0.4204(10) 0.032(3) Uiso 1 d . .
H4A H 0.1072(13) 0.4195(9) -0.4999(10) 0.038 Uiso 1 calc R .
H4B H 0.0311(13) 0.3197(9) -0.4523(10) 0.038 Uiso 1 calc R .
C5 C 0.0523(13) 0.4923(9) -0.3382(11) 0.040(3) Uiso 1 d . .
H5A H 0.0295(13) 0.4721(9) -0.2650(11) 0.048 Uiso 1 calc R .
H5B H -0.0188(13) 0.4795(9) -0.3961(11) 0.048 Uiso 1 calc R .
C6 C 0.1509(12) 0.6290(8) -0.2779(9) 0.024(3) Uiso 1 d . .
H6A H 0.1220(12) 0.6813(8) -0.2218(9) 0.028 Uiso 1 calc R .
H6B H 0.1664(12) 0.6511(8) -0.3517(9) 0.028 Uiso 1 calc R .
C7 C 0.3506(12) 1.0333(8) -0.2747(9) 0.018(3) Uiso 1 d . .
H7 H 0.3839(12) 1.0194(8) -0.3521(9) 0.022 Uiso 1 calc R .
C8 C 0.2126(13) 0.9400(10) -0.3294(10) 0.035(3) Uiso 1 d . .
H8A H 0.1988(13) 0.8549(10) -0.3737(10) 0.042 Uiso 1 calc R .
H8B H 0.1790(13) 0.9478(10) -0.2532(10) 0.042 Uiso 1 calc R .
C9 C 0.1470(14) 0.9625(10) -0.4306(11) 0.045(3) Uiso 1 d . .
H9A H 0.1725(14) 0.9433(10) -0.5125(11) 0.054 Uiso 1 calc R .
H9B H 0.0604(14) 0.9061(10) -0.4563(11) 0.054 Uiso 1 calc R .
C10 C 0.1722(13) 1.0971(10) -0.3721(11) 0.043(3) Uiso 1 d . .
H10A H 0.1353(13) 1.1096(10) -0.4425(11) 0.052 Uiso 1 calc R .
H10B H 0.1363(13) 1.1130(10) -0.2984(11) 0.052 Uiso 1 calc R .
C11 C 0.3059(13) 1.1874(9) -0.3194(10) 0.031(3) Uiso 1 d . .
H11A H 0.3198(13) 1.2726(9) -0.2761(10) 0.037 Uiso 1 calc R .
H11B H 0.3395(13) 1.1788(9) -0.3957(10) 0.037 Uiso 1 calc R .
C12 C 0.3710(12) 1.1658(8) -0.2179(9) 0.025(3) Uiso 1 d . .
H12A H 0.4574(12) 1.2244(8) -0.1898(9) 0.030 Uiso 1 calc R .
H12B H 0.3434(12) 1.1831(8) -0.1374(9) 0.030 Uiso 1 calc R .
C13 C 0.6998(12) 0.9339(8) -0.1978(9) 0.015(3) Uiso 1 d . .
H13 H 0.6984(12) 0.9570(8) -0.2728(9) 0.018 Uiso 1 calc R .
C14 C 0.8293(12) 1.0159(9) -0.0986(10) 0.027(3) Uiso 1 d . .
H14A H 0.8307(12) 0.9950(9) -0.0229(10) 0.032 Uiso 1 calc R .
H14B H 0.8499(12) 1.1034(9) -0.0617(10) 0.032 Uiso 1 calc R .
C15 C 0.9273(14) 1.0005(10) -0.1642(12) 0.047(4) Uiso 1 d . .
H15A H 0.9331(14) 1.0301(10) -0.2333(12) 0.056 Uiso 1 calc R .
H15B H 1.0055(14) 1.0509(10) -0.0948(12) 0.056 Uiso 1 calc R .
C16 C 0.8951(14) 0.8637(10) -0.2287(11) 0.047(4) Uiso 1 d . .
H16A H 0.9526(14) 0.8547(10) -0.2775(11) 0.056 Uiso 1 calc R .
H16B H 0.9025(14) 0.8388(10) -0.1571(11) 0.056 Uiso 1 calc R .
C17 C 0.7695(13) 0.7779(9) -0.3255(10) 0.035(3) Uiso 1 d . .
H17A H 0.7507(13) 0.6913(9) -0.3565(10) 0.042 Uiso 1 calc R .
H17B H 0.7653(13) 0.7936(9) -0.4048(10) 0.042 Uiso 1 calc R .
C18 C 0.6747(13) 0.7976(9) -0.2568(10) 0.030(3) Uiso 1 d . .
H18A H 0.5950(13) 0.7429(9) -0.3236(10) 0.035 Uiso 1 calc R .
H18B H 0.6734(13) 0.7731(9) -0.1837(10) 0.035 Uiso 1 calc R .
C19 C 0.8302(15) 1.2880(11) -0.1461(11) 0.045(4) Uiso 1 d . .
H19A H 0.8680(18) 1.3386(51) -0.1903(54) 0.067 Uiso 1 calc R .
H19B H 0.8423(15) 1.2167(11) -0.1761(60) 0.067 Uiso 1 calc R .
H19C H 0.8657(18) 1.3371(52) -0.0489(13) 0.067 Uiso 1 calc R .
C20 C 0.6498(14) 1.1784(10) -0.3314(10) 0.045(4) Uiso 1 d . .
H20A H 0.7010(42) 1.2287(38) -0.3691(11) 0.067 Uiso 1 calc R .
H20B H 0.5692(30) 1.1643(66) -0.3583(10) 0.067 Uiso 1 calc R .
H20C H 0.6479(72) 1.0991(38) -0.3647(12) 0.067 Uiso 1 calc R .
C21 C 0.4449(14) 0.5693(11) 0.3843(12) 0.058(4) Uiso 1 d . .
H21A H 0.5207(23) 0.5805(72) 0.3677(13) 0.087 Uiso 1 calc R .
H21B H 0.4218(40) 0.5182(41) 0.4312(42) 0.087 Uiso 1 calc R .
H21C H 0.4535(56) 0.6498(38) 0.4394(37) 0.087 Uiso 1 calc R .
C22 C 0.3511(18) 0.5072(10) 0.2534(10) 0.033(3) Uiso 1 d . .
C23 C 0.2309(18) 0.4724(11) 0.2466(12) 0.047(4) Uiso 1 d . .
H23 H 0.2089(18) 0.4905(11) 0.3269(12) 0.057 Uiso 1 calc R .
C24 C 0.1442(16) 0.4119(12) 0.1238(13) 0.064(4) Uiso 1 d . .
H24 H 0.0642(16) 0.3893(12) 0.1223(13) 0.077 Uiso 1 calc R .
C25 C 0.1715(20) 0.3839(13) 0.0040(14) 0.066(5) Uiso 1 d . .
H25 H 0.1117(20) 0.3417(13) -0.0793(14) 0.079 Uiso 1 calc R .
C26 C 0.2948(20) 0.4216(13) 0.0105(14) 0.069(5) Uiso 1 d . .
H26 H 0.3167(20) 0.4052(13) -0.0698(14) 0.082 Uiso 1 calc R .
C27 C 0.3817(15) 0.4814(11) 0.1327(11) 0.051(4) Uiso 1 d . .
H27 H 0.4620(15) 0.5050(11) 0.1349(11) 0.061 Uiso 1 calc R .

loop_
_atom_type_symbol
_atom_type_description
_atom_type_scat_dispersion_real
_atom_type_scat_dispersion_imag
_atom_type_scat_source
C C 0.0033 0.0016 'International Tables Vol C Tables 4.2.6.8 and 6.1.1.4'
H H 0.0000 0.0000 'International Tables Vol C Tables 4.2.6.8 and 6.1.1.4'
N N 0.0061 0.0033 'International Tables Vol C Tables 4.2.6.8 and 6.1.1.4'
Sb Sb -0.5866 1.5461 'International Tables Vol C Tables 4.2.6.8 and 6.1.1.4'
Li Li -0.0003 0.0001 'International Tables Vol C Tables 4.2.6.8 and 6.1.1.4'

loop_
_geom_angle_atom_site_label_1
_geom_angle_atom_site_label_2
_geom_angle_atom_site_label_3
_geom_angle
_geom_angle_site_symmetry_1
_geom_angle_site_symmetry_3
_geom_angle_publ_flag
N2 Sb1 N3 93.9(4) . . ?
N2 Sb1 N1 93.2(3) . . ?
N3 Sb1 N1 93.2(3) . . ?
N2 Sb1 Li2 47.4(4) . . ?
N3 Sb1 Li2 102.2(5) . . ?
N1 Sb1 Li2 46.6(4) . . ?
N2 Sb1 Li1 102.5(4) . . ?
N3 Sb1 Li1 46.7(5) . . ?
N1 Sb1 Li1 47.4(6) . . ?
Li2 Sb1 Li1 75.6(7) . . ?
N2 Sb1 Li3 48.0(6) . . ?
N3 Sb1 Li3 48.9(5) . . ?
N1 Sb1 Li3 108.4(4) . . ?
Li2 Sb1 Li3 80.4(6) . . ?
Li1 Sb1 Li3 80.7(5) . . ?
N2 Li1 N3 108.3(8) 2_675 . ?
N2 Li1 N1 109.7(12) 2_675 . ?
N3 Li1 N1 96.1(8) . . ?
N2 Li1 Li2 55.3(6) 2_675 2_675 ?
N3 Li1 Li2 54.0(6) . 2_675 ?
N1 Li1 Li2 120.9(11) . 2_675 ?
N2 Li1 Li3 56.0(8) 2_675 2_675 ?
N3 Li1 Li3 126.7(11) . 2_675 ?
N1 Li1 Li3 56.6(8) . 2_675 ?
Li2 Li1 Li3 98.5(9) 2_675 2_675 ?
N2 Li1 Sb1 126.9(9) 2_675 . ?
N3 Li1 Sb1 48.3(5) . . ?
N1 Li1 Sb1 48.7(4) . . ?
Li2 Li1 Sb1 91.9(7) 2_675 . ?
Li3 Li1 Sb1 97.0(9) 2_675 . ?
N2 Li1 Li2 84.0(9) 2_675 . ?
N3 Li1 Li2 84.7(8) . . ?
N1 Li1 Li2 33.2(5) . . ?
Li2 Li1 Li2 89.3(10) 2_675 . ?
Li3 Li1 Li2 46.3(7) 2_675 . ?
Sb1 Li1 Li2 51.9(5) . . ?
N3 Li2 N1 111.8(10) 2_675 . ?
N3 Li2 N2 108.5(9) 2_675 . ?
N1 Li2 N2 96.4(10) . . ?
N3 Li2 Li1 55.1(6) 2_675 2_675 ?
N1 Li2 Li1 123.1(14) . 2_675 ?
N2 Li2 Li1 54.4(6) . 2_675 ?
N3 Li2 Li3 57.3(6) 2_675 2_675 ?
N1 Li2 Li3 57.1(7) . 2_675 ?
N2 Li2 Li3 127.0(14) . 2_675 ?
Li1 Li2 Li3 99.6(9) 2_675 2_675 ?
N3 Li2 Sb1 128.5(12) 2_675 . ?
N1 Li2 Sb1 49.2(5) . . ?
N2 Li2 Sb1 48.0(5) . . ?
Li1 Li2 Sb1 92.8(9) 2_675 . ?
Li3 Li2 Sb1 97.7(10) 2_675 . ?
N3 Li2 Li1 85.5(8) 2_675 . ?
N1 Li2 Li1 34.0(6) . . ?
N2 Li2 Li1 84.9(9) . . ?
Li1 Li2 Li1 90.7(10) 2_675 . ?
Li3 Li2 Li1 46.4(8) 2_675 . ?
Sb1 Li2 Li1 52.5(5) . . ?
N4 Li3 N2 118.4(10) . . ?
N4 Li3 N1 119.0(8) . 2_675 ?
N2 Li3 N1 101.2(10) . 2_675 ?
N4 Li3 N3 123.3(12) . . ?
N2 Li3 N3 89.1(7) . . ?
N1 Li3 N3 100.0(7) 2_675 . ?
N4 Li3 Li2 131.7(13) . 2_675 ?
N2 Li3 Li2 109.7(9) . 2_675 ?
N1 Li3 Li2 51.2(6) 2_675 2_675 ?
N3 Li3 Li2 50.8(6) . 2_675 ?
N4 Li3 Li1 126.0(10) . 2_675 ?
N2 Li3 Li1 51.4(7) . 2_675 ?
N1 Li3 Li1 52.3(7) 2_675 2_675 ?
N3 Li3 Li1 110.1(9) . 2_675 ?
Li2 Li3 Li1 87.3(9) 2_675 2_675 ?
N4 Li3 Sb1 123.4(7) . . ?
N2 Li3 Sb1 45.6(4) . . ?
N1 Li3 Sb1 117.6(7) 2_675 . ?
N3 Li3 Sb1 46.2(4) . . ?
Li2 Li3 Sb1 87.3(6) 2_675 . ?
Li1 Li3 Sb1 87.5(8) 2_675 . ?
C1 N1 Li2 120.0(10) . . ?
C1 N1 Li1 124.9(8) . . ?
Li2 N1 Li1 112.9(8) . . ?
C1 N1 Sb1 114.7(5) . . ?
Li2 N1 Sb1 84.2(6) . . ?
Li1 N1 Sb1 83.9(6) . . ?
C1 N1 Li3 111.2(7) . 2_675 ?
Li2 N1 Li3 71.8(7) . 2_675 ?
Li1 N1 Li3 71.2(9) . 2_675 ?
Sb1 N1 Li3 134.1(6) . 2_675 ?
C7 N2 Li1 115.6(9) . 2_675 ?
C7 N2 Li2 118.6(11) . . ?
Li1 N2 Li2 70.4(7) 2_675 . ?
C7 N2 Sb1 113.7(5) . . ?
Li1 N2 Sb1 130.6(7) 2_675 . ?
Li2 N2 Sb1 84.6(6) . . ?
C7 N2 Li3 118.4(8) . . ?
Li1 N2 Li3 72.6(9) 2_675 . ?
Li2 N2 Li3 121.0(8) . . ?
Sb1 N2 Li3 86.4(7) . . ?
C13 N3 Li2 116.9(11) . 2_675 ?
C13 N3 Li1 118.8(9) . . ?
Li2 N3 Li1 70.8(7) 2_675 . ?
C13 N3 Sb1 114.0(6) . . ?
Li2 N3 Sb1 129.1(10) 2_675 . ?
Li1 N3 Sb1 85.0(7) . . ?
C13 N3 Li3 118.3(8) . . ?
Li2 N3 Li3 71.9(7) 2_675 . ?
Li1 N3 Li3 121.1(9) . . ?
Sb1 N3 Li3 84.9(7) . . ?
C20 N4 C19 107.4(11) . . ?
C20 N4 Li3 111.0(8) . . ?
C19 N4 Li3 111.9(10) . . ?
N1 C1 C6 114.4(8) . . ?
N1 C1 C2 115.3(10) . . ?
C6 C1 C2 109.5(8) . . ?
C3 C2 C1 113.2(11) . . ?
C2 C3 C4 111.1(9) . . ?
C5 C4 C3 111.9(9) . . ?
C4 C5 C6 111.4(12) . . ?
C5 C6 C1 113.5(9) . . ?
N2 C7 C12 111.2(7) . . ?
N2 C7 C8 113.0(8) . . ?
C12 C7 C8 108.8(11) . . ?
C9 C8 C7 112.4(9) . . ?
C10 C9 C8 112.2(9) . . ?
C11 C10 C9 110.6(12) . . ?
C10 C11 C12 112.4(9) . . ?
C7 C12 C11 113.0(8) . . ?
N3 C13 C14 109.9(8) . . ?
N3 C13 C18 115.6(9) . . ?
C14 C13 C18 106.1(10) . . ?
C13 C14 C15 114.1(9) . . ?
C16 C15 C14 110.3(11) . . ?
C17 C16 C15 112.8(12) . . ?
C16 C17 C18 111.3(10) . . ?
C13 C18 C17 113.5(10) . . ?
C27 C22 C23 118.4(13) . . ?
C27 C22 C21 119.9(17) . . ?
C23 C22 C21 121.7(12) . . ?
C24 C23 C22 121.0(14) . . ?
C25 C24 C23 121.8(19) . . ?
C24 C25 C26 117.4(16) . . ?
C27 C26 C25 121.1(16) . . ?
C26 C27 C22 120.3(18) . . ?

loop_
_geom_bond_atom_site_label_1
_geom_bond_atom_site_label_2
_geom_bond_distance
_geom_bond_site_symmetry_2
_geom_bond_publ_flag
Sb1 N2 2.061(9) . ?
Sb1 N3 2.085(10) . ?
Sb1 N1 2.101(7) . ?
Sb1 Li2 2.76(2) . ?
Sb1 Li1 2.78(2) . ?
Sb1 Li3 2.88(2) . ?
Li1 N2 2.02(2) 2_675 ?
Li1 N3 2.03(2) . ?
Li1 N1 2.06(3) . ?
Li1 Li2 2.34(2) 2_675 ?
Li1 Li3 2.46(3) 2_675 ?
Li1 Li2 3.40(4) . ?
Li2 N3 2.00(2) 2_675 ?
Li2 N1 2.02(2) . ?
Li2 N2 2.04(2) . ?
Li2 Li1 2.34(2) 2_675 ?
Li2 Li3 2.46(3) 2_675 ?
Li3 N4 2.08(2) . ?
Li3 N2 2.14(3) . ?
Li3 N1 2.17(2) 2_675 ?
Li3 N3 2.18(2) . ?
Li3 Li2 2.46(3) 2_675 ?
Li3 Li1 2.46(3) 2_675 ?
N1 C1 1.472(12) . ?
N1 Li3 2.17(2) 2_675 ?
N2 C7 1.464(13) . ?
N2 Li1 2.02(2) 2_675 ?
N3 C13 1.448(15) . ?
N3 Li2 2.00(2) 2_675 ?
N4 C20 1.466(13) . ?
N4 C19 1.49(2) . ?
C1 C6 1.54(2) . ?
C1 C2 1.54(2) . ?
C2 C3 1.526(14) . ?
C3 C4 1.55(2) . ?
C4 C5 1.50(2) . ?
C5 C6 1.517(14) . ?
C7 C12 1.512(12) . ?
C7 C8 1.54(2) . ?
C8 C9 1.52(2) . ?
C9 C10 1.516(15) . ?
C10 C11 1.50(2) . ?
C11 C12 1.51(2) . ?
C13 C14 1.54(2) . ?
C13 C18 1.537(13) . ?
C14 C15 1.55(2) . ?
C15 C16 1.52(2) . ?
C16 C17 1.49(2) . ?
C17 C18 1.55(2) . ?
C21 C22 1.47(2) . ?
C22 C27 1.38(2) . ?
C22 C23 1.39(2) . ?
C23 C24 1.37(2) . ?
C24 C25 1.36(2) . ?
C25 C26 1.42(2) . ?
C26 C27 1.36(2) . ?
